data_4027983
loop_
_publ_author_name
'Roman A. Valiulin'
'Teresa M. Arisco'
'Andrei G. Kutateladze'

_publ_contact_author_address
;Department of Chemistry and Biochemistry
University of Denver
FW Olin Hall, 202
2190 E. Iliff Ave
Denver, CO 80208
;
_publ_contact_author_email akutatel.edu
_publ_contact_author_fax 303-871-2254
_publ_contact_author_name 'Andrei Kutateladze'
_publ_contact_author_phone 303-871-2995
_publ_section_title
;
 Photoinduced Intramolecular Cyclopentanation vs Photoprotolytic
 Oxametathesis in Polycyclic Alkenes Outfitted with Conformationally
 Constrained Aroylmethyl Chromophores
;
_journal_name_full 'Journal of Organic Chemistry'
_journal_page_first 2012
_journal_page_last 2025
_journal_paper_doi 10.1021/jo301909j
_journal_volume 78
_journal_year 2013
_chemical_formula_moiety 'C20 H22 O5'
_chemical_formula_sum 'C20 H22 O5'
_chemical_formula_weight 342.38
_chemical_name_common none
_chemical_name_systematic
;
dimethyl (1RS, 4SR, 5RS, 6SR)-endo-5-((1'RS)-1'-benzoylethyl)
bicyclo[2.2.1]hept-2-ene-exo-5,endo-6-dicarboxylate
;
_space_group_IT_number 19
_symmetry_cell_setting orthorhombic
_symmetry_space_group_name_Hall 'P 2ac 2ab'
_symmetry_space_group_name_H-M 'P 21 21 21'
_atom_sites_solution_hydrogens geom
_atom_sites_solution_primary direct
_atom_sites_solution_secondary difmap
_audit_creation_method SHELXL-97
_cell_angle_alpha 90.00
_cell_angle_beta 90.00
_cell_angle_gamma 90.00
_cell_formula_units_Z 4
_cell_length_a 7.64680(10)
_cell_length_b 13.3878(3)
_cell_length_c 17.2940(3)
_cell_measurement_reflns_used 9274
_cell_measurement_temperature 296(2)
_cell_measurement_theta_max 26.93
_cell_measurement_theta_min 2.36
_cell_volume 1770.45(6)
_computing_cell_refinement 'Bruker SAINT'
_computing_data_collection 'Bruker APEX2'
_computing_data_reduction 'Bruker SAINT'
_computing_molecular_graphics 'Bruker SHELXTL'
_computing_publication_material 'Bruker SHELXTL'
_computing_structure_refinement 'SHELXL-97 (Sheldrick, 2008)'
_computing_structure_solution 'SHELXS-97 (Sheldrick, 2008)'
_diffrn_ambient_temperature 296(2)
_diffrn_detector_area_resol_mean 8.33
_diffrn_measured_fraction_theta_full 1.000
_diffrn_measured_fraction_theta_max 1.000
_diffrn_measurement_device_type 'Bruker D8 APEX II Diffractometer'
_diffrn_measurement_method '\f and \w scans'
_diffrn_radiation_monochromator graphite
_diffrn_radiation_source 'fine-focus sealed tube'
_diffrn_radiation_type MoK\a
_diffrn_radiation_wavelength 0.71073
_diffrn_reflns_av_R_equivalents 0.0343
_diffrn_reflns_av_sigmaI/netI 0.0109
_diffrn_reflns_limit_h_max 9
_diffrn_reflns_limit_h_min -9
_diffrn_reflns_limit_k_max 17
_diffrn_reflns_limit_k_min -17
_diffrn_reflns_limit_l_max 22
_diffrn_reflns_limit_l_min -22
_diffrn_reflns_number 80693
_diffrn_reflns_theta_full 27.21
_diffrn_reflns_theta_max 27.21
_diffrn_reflns_theta_min 1.92
_exptl_absorpt_coefficient_mu 0.092
_exptl_absorpt_correction_T_max 0.9879
_exptl_absorpt_correction_T_min 0.9411
_exptl_absorpt_correction_type multi-scan
_exptl_crystal_colour colourless
_exptl_crystal_density_diffrn 1.284
_exptl_crystal_description prism
_exptl_crystal_F_000 728
_exptl_crystal_size_max 0.67
_exptl_crystal_size_mid 0.33
_exptl_crystal_size_min 0.13
_refine_diff_density_max 0.794
_refine_diff_density_min -0.228
_refine_diff_density_rms 0.082
_refine_ls_abs_structure_details 'Flack H D (1983), Acta Cryst. A39, 876-881'
_refine_ls_abs_structure_Flack 0.3(18)
_refine_ls_extinction_method none
_refine_ls_goodness_of_fit_ref 1.046
_refine_ls_matrix_type full
_refine_ls_number_parameters 229
_refine_ls_number_reflns 3940
_refine_ls_number_restraints 0
_refine_ls_restrained_S_all 1.046
_refine_ls_R_factor_all 0.0859
_refine_ls_R_factor_gt 0.0819
_refine_ls_shift/su_max 0.007
_refine_ls_shift/su_mean 0.001
_refine_ls_structure_factor_coef Fsqd
_refine_ls_weighting_details 'calc w=1/[\s^2^(Fo^2^)+(0.1739P)^2^+0.3456P] where P=(Fo^2^+2Fc^2^)/3'
_refine_ls_weighting_scheme calc
_refine_ls_wR_factor_gt 0.2187
_refine_ls_wR_factor_ref 0.2277
_reflns_number_gt 3637
_reflns_number_total 3940
_reflns_threshold_expression >2sigma(I)
_cod_data_source_file jo301909j_si_001_04.cif
_cod_data_source_block 7d_rav28732_0m
_cod_database_code 4027983

loop_
_symmetry_equiv_pos_as_xyz
'x, y, z'
'x+1/2, -y+1/2, -z'
'-x, y+1/2, -z+1/2'
'-x+1/2, -y, z+1/2'

loop_
_atom_site_label
_atom_site_type_symbol
_atom_site_fract_x
_atom_site_fract_y
_atom_site_fract_z
_atom_site_U_iso_or_equiv
_atom_site_adp_type
_atom_site_occupancy
_atom_site_symmetry_multiplicity
_atom_site_calc_flag
_atom_site_refinement_flags
O1 O -0.1351(3) 0.64268(18) 0.11798(16) 0.0676(6) Uani 1 1 d .
O2 O 0.1305(4) 0.7009(2) 0.1396(2) 0.0832(8) Uani 1 1 d .
O3 O 0.4029(4) 0.33955(15) 0.20375(14) 0.0671(7) Uani 1 1 d .
O4 O -0.0716(3) 0.37778(18) 0.12514(18) 0.0766(8) Uani 1 1 d .
O5 O 0.1416(3) 0.29335(19) 0.06775(18) 0.0781(8) Uani 1 1 d .
C1 C -0.2039(7) 0.7221(3) 0.1652(3) 0.0835(11) Uani 1 1 d .
H1A H -0.1763 0.7095 0.2185 0.125 Uiso 1 1 calc R
H1B H -0.3285 0.7255 0.1590 0.125 Uiso 1 1 calc R
H1C H -0.1527 0.7844 0.1496 0.125 Uiso 1 1 calc R
C2 C 0.0397(4) 0.6398(2) 0.11026(17) 0.0515(6) Uani 1 1 d .
C3 C 0.0938(3) 0.5519(2) 0.06192(14) 0.0480(6) Uani 1 1 d .
H3 H -0.0116 0.5235 0.0383 0.058 Uiso 1 1 calc R
C4 C 0.1960(3) 0.4638(2) 0.10456(13) 0.0424(5) Uani 1 1 d .
C5 C 0.2436(3) 0.49359(19) 0.18945(13) 0.0403(5) Uani 1 1 d .
H5 H 0.2896 0.5619 0.1883 0.048 Uiso 1 1 calc R
C6 C 0.3874(3) 0.42551(19) 0.22283(14) 0.0437(5) Uani 1 1 d .
C7 C 0.5061(3) 0.4681(2) 0.28395(14) 0.0432(5) Uani 1 1 d .
C8 C 0.6147(4) 0.4037(2) 0.32593(17) 0.0521(6) Uani 1 1 d .
H8 H 0.6142 0.3356 0.3150 0.063 Uiso 1 1 calc R
C9 C 0.7219(4) 0.4400(2) 0.38300(18) 0.0578(7) Uani 1 1 d .
H9 H 0.7919 0.3965 0.4113 0.069 Uiso 1 1 calc R
C10 C 0.7258(4) 0.5406(3) 0.39842(18) 0.0597(7) Uani 1 1 d .
H10 H 0.7994 0.5650 0.4369 0.072 Uiso 1 1 calc R
C11 C 0.3627(4) 0.4537(3) 0.05156(16) 0.0611(8) Uani 1 1 d .
H11 H 0.4253 0.3899 0.0549 0.073 Uiso 1 1 calc R
C12 C 0.2824(5) 0.4784(4) -0.02755(18) 0.0814(12) Uani 1 1 d .
H12A H 0.3683 0.4791 -0.0688 0.098 Uiso 1 1 calc R
H12B H 0.1859 0.4346 -0.0410 0.098 Uiso 1 1 calc R
C13 C 0.2236(5) 0.5807(4) -0.00481(18) 0.0773(11) Uani 1 1 d .
H13 H 0.1734 0.6210 -0.0466 0.093 Uiso 1 1 calc R
C14 C 0.3892(6) 0.6226(4) 0.0318(2) 0.0910(14) Uani 1 1 d .
H14 H 0.4251 0.6890 0.0319 0.109 Uiso 1 1 calc R
C15 C 0.4718(4) 0.5460(4) 0.0636(2) 0.0817(13) Uani 1 1 d .
H15 H 0.5789 0.5487 0.0891 0.098 Uiso 1 1 calc R
C16 C 0.6210(4) 0.6063(2) 0.35718(19) 0.0600(7) Uani 1 1 d .
H16 H 0.6239 0.6743 0.3678 0.072 Uiso 1 1 calc R
C17 C 0.5123(4) 0.5694(2) 0.30015(16) 0.0514(6) Uani 1 1 d .
H17 H 0.4422 0.6133 0.2722 0.062 Uiso 1 1 calc R
C18 C 0.0913(4) 0.4913(3) 0.24819(15) 0.0575(7) Uani 1 1 d .
H18A H 0.0657 0.4233 0.2618 0.086 Uiso 1 1 calc R
H18B H -0.0104 0.5214 0.2255 0.086 Uiso 1 1 calc R
H18C H 0.1240 0.5276 0.2938 0.086 Uiso 1 1 calc R
C19 C 0.0892(4) 0.3675(2) 0.09725(15) 0.0502(6) Uani 1 1 d .
C20 C -0.1815(6) 0.2882(3) 0.1233(4) 0.0957(15) Uani 1 1 d .
H20A H -0.2191 0.2758 0.0712 0.144 Uiso 1 1 calc R
H20B H -0.2819 0.2981 0.1558 0.144 Uiso 1 1 calc R
H20C H -0.1157 0.2320 0.1417 0.144 Uiso 1 1 calc R

loop_
_atom_site_aniso_label
_atom_site_aniso_U_11
_atom_site_aniso_U_22
_atom_site_aniso_U_33
_atom_site_aniso_U_23
_atom_site_aniso_U_13
_atom_site_aniso_U_12
O1 0.0590(12) 0.0654(12) 0.0783(14) -0.0154(11) 0.0055(11) -0.0022(10)
O2 0.0740(16) 0.0620(13) 0.114(2) -0.0084(14) -0.0190(16) -0.0171(12)
O3 0.0788(16) 0.0525(11) 0.0698(13) -0.0103(10) -0.0265(12) 0.0073(10)
O4 0.0576(13) 0.0577(12) 0.114(2) -0.0163(12) 0.0290(14) -0.0110(10)
O5 0.0635(14) 0.0718(14) 0.0991(18) -0.0340(14) -0.0113(13) 0.0114(12)
C1 0.093(3) 0.063(2) 0.094(3) -0.0070(19) 0.002(2) 0.016(2)
C2 0.0577(15) 0.0450(12) 0.0519(13) 0.0120(10) -0.0125(11) -0.0065(11)
C3 0.0419(12) 0.0654(15) 0.0367(11) 0.0073(10) -0.0099(9) -0.0066(11)
C4 0.0310(10) 0.0612(13) 0.0350(11) -0.0027(9) -0.0027(8) 0.0015(9)
C5 0.0367(10) 0.0564(13) 0.0278(9) 0.0002(8) -0.0023(8) -0.0034(9)
C6 0.0454(12) 0.0482(12) 0.0376(10) 0.0005(9) -0.0030(9) -0.0020(10)
C7 0.0345(10) 0.0610(14) 0.0342(10) 0.0000(9) -0.0008(8) -0.0052(10)
C8 0.0479(13) 0.0493(13) 0.0591(15) 0.0009(11) -0.0018(12) 0.0009(11)
C9 0.0454(13) 0.0720(18) 0.0560(15) 0.0126(13) -0.0140(11) 0.0075(12)
C10 0.0468(14) 0.0806(19) 0.0515(14) -0.0066(13) -0.0127(12) -0.0116(13)
C11 0.0392(12) 0.106(2) 0.0382(12) -0.0083(14) 0.0017(10) 0.0027(14)
C12 0.0596(18) 0.151(4) 0.0338(13) -0.0086(17) 0.0025(12) 0.004(2)
C13 0.0663(18) 0.123(3) 0.0428(14) 0.0292(17) -0.0069(14) -0.021(2)
C14 0.066(2) 0.141(4) 0.066(2) 0.025(2) 0.0072(18) -0.040(3)
C15 0.0389(13) 0.157(4) 0.0489(16) 0.002(2) 0.0051(12) -0.0225(19)
C16 0.0623(17) 0.0528(14) 0.0649(16) -0.0055(13) -0.0024(14) -0.0103(13)
C17 0.0508(14) 0.0534(13) 0.0500(13) 0.0064(11) -0.0066(11) 0.0049(11)
C18 0.0541(15) 0.088(2) 0.0305(10) 0.0023(12) 0.0052(10) 0.0080(14)
C19 0.0534(14) 0.0519(14) 0.0453(12) -0.0081(10) -0.0058(11) 0.0039(11)
C20 0.076(2) 0.067(2) 0.145(4) -0.015(2) 0.015(3) -0.024(2)

loop_
_atom_type_symbol
_atom_type_description
_atom_type_scat_dispersion_real
_atom_type_scat_dispersion_imag
_atom_type_scat_source
C C 0.0033 0.0016 'International Tables Vol C Tables 4.2.6.8 and 6.1.1.4'
H H 0.0000 0.0000 'International Tables Vol C Tables 4.2.6.8 and 6.1.1.4'
O O 0.0106 0.0060 'International Tables Vol C Tables 4.2.6.8 and 6.1.1.4'

loop_
_geom_angle_atom_site_label_1
_geom_angle_atom_site_label_2
_geom_angle_atom_site_label_3
_geom_angle
C2 O1 C1 116.1(3)
C19 O4 C20 116.0(3)
O1 C1 H1A 109.5
O1 C1 H1B 109.5
H1A C1 H1B 109.5
O1 C1 H1C 109.5
H1A C1 H1C 109.5
H1B C1 H1C 109.5
O2 C2 O1 121.3(3)
O2 C2 C3 128.1(3)
O1 C2 C3 110.6(2)
C2 C3 C13 113.0(3)
C2 C3 C4 117.2(2)
C13 C3 C4 102.2(2)
C2 C3 H3 108.0
C13 C3 H3 108.0
C4 C3 H3 108.0
C19 C4 C5 114.6(2)
C19 C4 C11 108.1(2)
C5 C4 C11 112.33(19)
C19 C4 C3 108.82(19)
C5 C4 C3 111.0(2)
C11 C4 C3 101.0(2)
C6 C5 C18 106.2(2)
C6 C5 C4 111.5(2)
C18 C5 C4 115.9(2)
C6 C5 H5 107.6
C18 C5 H5 107.6
C4 C5 H5 107.6
O3 C6 C7 119.7(2)
O3 C6 C5 122.3(2)
C7 C6 C5 118.0(2)
C17 C7 C8 118.5(2)
C17 C7 C6 122.2(2)
C8 C7 C6 119.3(2)
C9 C8 C7 120.6(3)
C9 C8 H8 119.7
C7 C8 H8 119.7
C8 C9 C10 120.1(3)
C8 C9 H9 120.0
C10 C9 H9 120.0
C9 C10 C16 120.6(3)
C9 C10 H10 119.7
C16 C10 H10 119.7
C15 C11 C12 99.7(3)
C15 C11 C4 107.3(3)
C12 C11 C4 100.2(2)
C15 C11 H11 115.8
C12 C11 H11 115.8
C4 C11 H11 115.8
C13 C12 C11 94.8(3)
C13 C12 H12A 112.8
C11 C12 H12A 112.8
C13 C12 H12B 112.8
C11 C12 H12B 112.8
H12A C12 H12B 110.2
C12 C13 C14 101.4(4)
C12 C13 C3 99.1(3)
C14 C13 C3 108.1(2)
C12 C13 H13 115.4
C14 C13 H13 115.4
C3 C13 H13 115.4
C15 C14 C13 106.5(4)
C15 C14 H14 126.8
C13 C14 H14 126.8
C14 C15 C11 108.3(3)
C14 C15 H15 125.9
C11 C15 H15 125.9
C17 C16 C10 119.3(3)
C17 C16 H16 120.4
C10 C16 H16 120.4
C16 C17 C7 120.9(3)
C16 C17 H17 119.5
C7 C17 H17 119.5
C5 C18 H18A 109.5
C5 C18 H18B 109.5
H18A C18 H18B 109.5
C5 C18 H18C 109.5
H18A C18 H18C 109.5
H18B C18 H18C 109.5
O5 C19 O4 123.8(3)
O5 C19 C4 124.0(3)
O4 C19 C4 112.1(2)
O4 C20 H20A 109.5
O4 C20 H20B 109.5
H20A C20 H20B 109.5
O4 C20 H20C 109.5
H20A C20 H20C 109.5
H20B C20 H20C 109.5

loop_
_geom_bond_atom_site_label_1
_geom_bond_atom_site_label_2
_geom_bond_distance
O1 C2 1.344(4)
O1 C1 1.441(4)
O2 C2 1.187(4)
O3 C6 1.203(3)
O4 C19 1.328(4)
O4 C20 1.465(4)
O5 C19 1.186(4)
C1 H1A 0.9600
C1 H1B 0.9600
C1 H1C 0.9600
C2 C3 1.502(4)
C3 C13 1.570(4)
C3 C4 1.595(4)
C3 H3 0.9800
C4 C19 1.531(4)
C4 C5 1.564(3)
C4 C11 1.576(3)
C5 C6 1.540(3)
C5 C18 1.545(3)
C5 H5 0.9800
C6 C7 1.506(3)
C7 C17 1.387(4)
C7 C8 1.400(4)
C8 C9 1.372(4)
C8 H8 0.9300
C9 C10 1.373(5)
C9 H9 0.9300
C10 C16 1.387(5)
C10 H10 0.9300
C11 C15 1.506(6)
C11 C12 1.536(4)
C11 H11 0.9800
C12 C13 1.495(7)
C12 H12A 0.9700
C12 H12B 0.9700
C13 C14 1.523(5)
C13 H13 0.9800
C14 C15 1.325(7)
C14 H14 0.9300
C15 H15 0.9300
C16 C17 1.381(4)
C16 H16 0.9300
C17 H17 0.9300
C18 H18A 0.9600
C18 H18B 0.9600
C18 H18C 0.9600
C20 H20A 0.9600
C20 H20B 0.9600
C20 H20C 0.9600
